data_2218346
loop_
_publ_author_name
'Guo, Jian-Nan'
'Zhang, Bo-Chao'
'Jin, Yi'
'Tang, Guo'
'Zhao, Yu-Fen'

_publ_section_title
;
 Benzoylmethyl pyridine-4-carboxylate
;
_journal_coeditor_code CF2193
_journal_issue 6
_journal_name_full 'Acta Crystallographica Section E'
_journal_page_first o1104
_journal_paper_doi 10.1107/S1600536808014086
_journal_volume 64
_journal_year 2008
_chemical_formula_iupac 'C14 H11 N O3'
_chemical_formula_moiety 'C14 H11 N O3'
_chemical_formula_sum 'C14 H11 N O3'
_chemical_formula_weight 241.24
_chemical_name_systematic
;
Benzoylmethyl pyridine-4-carboxylate
;
_space_group_IT_number 2
_symmetry_cell_setting triclinic
_symmetry_space_group_name_Hall '-P 1'
_symmetry_space_group_name_H-M 'P -1'
_atom_sites_solution_hydrogens geom
_atom_sites_solution_primary direct
_atom_sites_solution_secondary difmap
_audit_creation_method SHELXL-97
_cell_angle_alpha 106.738(7)
_cell_angle_beta 114.495(8)
_cell_angle_gamma 96.549(6)
_cell_formula_units_Z 2
_cell_length_a 8.0863(6)
_cell_length_b 9.2130(7)
_cell_length_c 9.3291(8)
_cell_measurement_reflns_used 1153
_cell_measurement_temperature 173(2)
_cell_measurement_theta_max 32.6829
_cell_measurement_theta_min 2.3855
_cell_volume 583.52(10)
_computing_cell_refinement 'SAINT (Bruker, 2001)'
_computing_data_collection 'SMART (Bruker, 2001)'
_computing_data_reduction 'SAINT (Bruker, 2001)'
_computing_molecular_graphics 'ORTEP3 (Farrugia, 1997)'
_computing_publication_material 'SHELXL97 (Sheldrick, 2008)'
_computing_structure_refinement 'SHELXL97 (Sheldrick, 2008)'
_computing_structure_solution 'SHELXS97 (Sheldrick, 2008)'
_diffrn_ambient_temperature 173(2)
_diffrn_detector_area_resol_mean 16.1903
_diffrn_measured_fraction_theta_full 0.978
_diffrn_measured_fraction_theta_max 0.978
_diffrn_measurement_device_type 'Bruker APEX CCD'
_diffrn_measurement_method '\f and \w'
_diffrn_radiation_monochromator graphite
_diffrn_radiation_source 'fine-focus sealed tube'
_diffrn_radiation_type MoK\a
_diffrn_radiation_wavelength 0.71073
_diffrn_reflns_av_R_equivalents 0.0419
_diffrn_reflns_av_sigmaI/netI 0.0723
_diffrn_reflns_limit_h_max 9
_diffrn_reflns_limit_h_min -9
_diffrn_reflns_limit_k_max 9
_diffrn_reflns_limit_k_min -10
_diffrn_reflns_limit_l_max 11
_diffrn_reflns_limit_l_min -10
_diffrn_reflns_number 4945
_diffrn_reflns_theta_full 25.00
_diffrn_reflns_theta_max 25.00
_diffrn_reflns_theta_min 2.40
_diffrn_standards_decay_% 0
_diffrn_standards_interval_count 0
_diffrn_standards_interval_time 0
_diffrn_standards_number 0
_exptl_absorpt_coefficient_mu 0.098
_exptl_absorpt_correction_T_max 0.9884
_exptl_absorpt_correction_T_min 0.9713
_exptl_absorpt_correction_type multi-scan
_exptl_absorpt_process_details '(SADABS; Bruker, 2001)'
_exptl_crystal_colour colorless
_exptl_crystal_density_diffrn 1.373
_exptl_crystal_density_method 'not measured'
_exptl_crystal_description needle
_exptl_crystal_F_000 252
_exptl_crystal_size_max 0.30
_exptl_crystal_size_mid 0.17
_exptl_crystal_size_min 0.12
_refine_diff_density_max 0.113
_refine_diff_density_min -0.130
_refine_ls_extinction_method none
_refine_ls_goodness_of_fit_ref 0.819
_refine_ls_hydrogen_treatment constr
_refine_ls_matrix_type full
_refine_ls_number_parameters 163
_refine_ls_number_reflns 2011
_refine_ls_number_restraints 0
_refine_ls_restrained_S_all 0.819
_refine_ls_R_factor_all 0.0942
_refine_ls_R_factor_gt 0.0389
_refine_ls_shift/su_max 0.000
_refine_ls_shift/su_mean 0.000
_refine_ls_structure_factor_coef Fsqd
_refine_ls_weighting_details 'calc w=1/[\s^2^(Fo^2^)+(0.0282P)^2^] where P=(Fo^2^+2Fc^2^)/3'
_refine_ls_weighting_scheme calc
_refine_ls_wR_factor_gt 0.0639
_refine_ls_wR_factor_ref 0.0736
_reflns_number_gt 1099
_reflns_number_total 2011
_reflns_threshold_expression I>2\s(I)
_cod_data_source_file cf2193.cif
_cod_data_source_block I
_cod_depositor_comments
;
The following automatic conversions were performed:
'_symmetry_cell_setting' value 'Triclinic' changed to 'triclinic'
according to '/home/saulius/struct/CIF-dictionaries/cif_core.dic'
dictionary named 'cif_core.dic' version 2.4.1 from 2010-06-29.

Automatic conversion script
Id: cif_fix_enum 1527 2010-12-29 10:47:43Z saulius 

The following automatic conversions were performed:

'_symmetry_cell_setting' value 'Triclinic' changed to 'triclinic'
according to /home/saulius/struct/CIF-dictionaries/cif_core.dic
dictionary named 'cif_core.dic' version 2.4.1 from 2010-06-29.

Automatic conversion script
Id: cif_fix_values 1715 2011-07-08 13:25:40Z adriana 
;
_cod_original_cell_volume 583.52(8)
_cod_database_code 2218346
_cod_database_fobs_code 2218346

loop_
_symmetry_equiv_pos_as_xyz
'x, y, z'
'-x, -y, -z'

loop_
_atom_site_type_symbol
_atom_site_label
_atom_site_fract_x
_atom_site_fract_y
_atom_site_fract_z
_atom_site_U_iso_or_equiv
_atom_site_adp_type
_atom_site_calc_flag
_atom_site_refinement_flags
_atom_site_occupancy
C C1 -0.1339(2) 0.7322(2) 1.1693(2) 0.0306(5) Uani d . 1
C C2 -0.3294(2) 0.6903(2) 1.0760(2) 0.0329(5) Uani d . 1
H H2 -0.3880 0.6499 0.9555 0.039 Uiso calc R 1
C C3 -0.4385(2) 0.7073(2) 1.1574(3) 0.0359(5) Uani d . 1
H H3 -0.5721 0.6780 1.0931 0.043 Uiso calc R 1
C C4 -0.3540(3) 0.7668(2) 1.3323(3) 0.0412(5) Uani d . 1
H H4 -0.4296 0.7781 1.3881 0.049 Uiso calc R 1
C C5 -0.1609(3) 0.8098(2) 1.4261(3) 0.0428(5) Uani d . 1
H H5 -0.1030 0.8523 1.5465 0.051 Uiso calc R 1
C C6 -0.0511(3) 0.7910(2) 1.3450(2) 0.0395(5) Uani d . 1
H H6 0.0823 0.8186 1.4101 0.047 Uiso calc R 1
C C7 -0.0110(3) 0.7152(2) 1.0855(3) 0.0382(5) Uani d . 1
O O7 0.15653(19) 0.7341(2) 1.16374(19) 0.0670(5) Uani d . 1
C C8 -0.1064(2) 0.6727(3) 0.8971(2) 0.0435(6) Uani d . 1
H H8B -0.2071 0.5732 0.8425 0.052 Uiso calc R 1
H H8A -0.1661 0.7559 0.8701 0.052 Uiso calc R 1
O O9 0.02347(17) 0.65426(17) 0.82904(17) 0.0437(4) Uani d . 1
C C10 0.1269(3) 0.7883(3) 0.8448(3) 0.0385(5) Uani d . 1
O O10 0.1180(2) 0.91629(19) 0.9139(2) 0.0649(5) Uani d . 1
C C11 0.2487(3) 0.7577(3) 0.7621(2) 0.0313(5) Uani d . 1
C C12 0.2426(2) 0.6074(2) 0.6700(2) 0.0320(5) Uani d . 1
H H12 0.1609 0.5172 0.6585 0.038 Uiso calc R 1
C C13 0.3593(2) 0.5930(2) 0.5953(2) 0.0364(5) Uani d . 1
H H13 0.3537 0.4900 0.5309 0.044 Uiso calc R 1
N N14 0.4789(2) 0.7134(2) 0.6074(2) 0.0396(5) Uani d . 1
C C15 0.4825(3) 0.8565(3) 0.6977(3) 0.0420(5) Uani d . 1
H H15 0.5670 0.9447 0.7090 0.050 Uiso calc R 1
C C16 0.3708(3) 0.8837(2) 0.7753(2) 0.0383(5) Uani d . 1
H H16 0.3779 0.9881 0.8372 0.046 Uiso calc R 1

loop_
_atom_site_aniso_label
_atom_site_aniso_U_11
_atom_site_aniso_U_22
_atom_site_aniso_U_33
_atom_site_aniso_U_12
_atom_site_aniso_U_13
_atom_site_aniso_U_23
C1 0.0319(10) 0.0331(13) 0.0341(12) 0.0088(9) 0.0194(9) 0.0165(11)
C2 0.0308(10) 0.0375(13) 0.0332(12) 0.0093(10) 0.0170(10) 0.0140(11)
C3 0.0365(11) 0.0362(13) 0.0503(14) 0.0156(10) 0.0285(11) 0.0220(12)
C4 0.0579(13) 0.0397(14) 0.0509(15) 0.0211(12) 0.0400(12) 0.0257(13)
C5 0.0564(14) 0.0438(14) 0.0335(12) 0.0140(12) 0.0244(12) 0.0165(12)
C6 0.0389(12) 0.0429(14) 0.0373(13) 0.0097(11) 0.0170(11) 0.0176(12)
C7 0.0326(11) 0.0475(14) 0.0450(13) 0.0155(11) 0.0221(11) 0.0238(12)
O7 0.0326(8) 0.1257(16) 0.0589(10) 0.0276(10) 0.0249(8) 0.0486(12)
C8 0.0364(11) 0.0638(16) 0.0409(13) 0.0164(12) 0.0272(11) 0.0188(13)
O9 0.0439(8) 0.0525(10) 0.0496(9) 0.0144(8) 0.0353(8) 0.0186(9)
C10 0.0416(12) 0.0492(15) 0.0369(13) 0.0197(12) 0.0232(11) 0.0225(13)
O10 0.0978(12) 0.0517(11) 0.0899(13) 0.0419(10) 0.0749(11) 0.0320(11)
C11 0.0336(10) 0.0400(12) 0.0291(11) 0.0155(10) 0.0188(9) 0.0163(11)
C12 0.0328(10) 0.0362(13) 0.0321(11) 0.0091(10) 0.0192(10) 0.0133(11)
C13 0.0422(11) 0.0408(14) 0.0342(12) 0.0177(11) 0.0229(10) 0.0144(11)
N14 0.0452(10) 0.0467(13) 0.0401(11) 0.0170(10) 0.0269(9) 0.0216(10)
C15 0.0492(12) 0.0411(14) 0.0425(13) 0.0081(12) 0.0264(12) 0.0188(12)
C16 0.0501(12) 0.0354(13) 0.0390(12) 0.0159(11) 0.0274(11) 0.0153(11)

loop_
_atom_type_symbol
_atom_type_description
_atom_type_scat_dispersion_real
_atom_type_scat_dispersion_imag
_atom_type_scat_source
C C 0.0033 0.0000 'International Tables Vol C Tables 4.2.6.8 and 6.1.1.4'
H H 0.0000 0.0000 'International Tables Vol C Tables 4.2.6.8 and 6.1.1.4'
N N 0.0061 0.0000 'International Tables Vol C Tables 4.2.6.8 and 6.1.1.4'
O O 0.0106 0.0000 'International Tables Vol C Tables 4.2.6.8 and 6.1.1.4'

loop_
_geom_angle_atom_site_label_1
_geom_angle_atom_site_label_2
_geom_angle_atom_site_label_3
_geom_angle
C6 C1 C2 118.97(16)
C6 C1 C7 119.22(17)
C2 C1 C7 121.80(17)
C3 C2 C1 120.25(18)
C3 C2 H2 119.9
C1 C2 H2 119.9
C2 C3 C4 120.10(18)
C2 C3 H3 119.9
C4 C3 H3 119.9
C5 C4 C3 120.23(17)
C5 C4 H4 119.9
C3 C4 H4 119.9
C4 C5 C6 119.85(19)
C4 C5 H5 120.1
C6 C5 H5 120.1
C5 C6 C1 120.57(18)
C5 C6 H6 119.7
C1 C6 H6 119.7
O7 C7 C1 122.35(18)
O7 C7 C8 120.97(16)
C1 C7 C8 116.67(15)
O9 C8 C7 112.06(15)
O9 C8 H8B 109.2
C7 C8 H8B 109.2
O9 C8 H8A 109.2
C7 C8 H8A 109.2
H8B C8 H8A 107.9
C10 O9 C8 115.55(15)
O10 C10 O9 123.68(17)
O10 C10 C11 124.4(2)
O9 C10 C11 111.85(18)
C16 C11 C12 118.45(16)
C16 C11 C10 118.77(19)
C12 C11 C10 122.77(19)
C13 C12 C11 117.82(17)
C13 C12 H12 121.1
C11 C12 H12 121.1
N14 C13 C12 124.53(18)
N14 C13 H13 117.7
C12 C13 H13 117.7
C13 N14 C15 116.29(15)
N14 C15 C16 123.75(19)
N14 C15 H15 118.1
C16 C15 H15 118.1
C15 C16 C11 119.15(18)
C15 C16 H16 120.4
C11 C16 H16 120.4

loop_
_geom_bond_atom_site_label_1
_geom_bond_atom_site_label_2
_geom_bond_distance
C1 C6 1.387(2)
C1 C2 1.390(2)
C1 C7 1.495(2)
C2 C3 1.378(2)
C2 H2 0.950
C3 C4 1.380(3)
C3 H3 0.950
C4 C5 1.374(3)
C4 H4 0.950
C5 C6 1.381(2)
C5 H5 0.950
C6 H6 0.950
C7 O7 1.204(2)
C7 C8 1.499(3)
C8 O9 1.4371(19)
C8 H8B 0.990
C8 H8A 0.990
O9 C10 1.343(2)
C10 O10 1.196(2)
C10 C11 1.488(2)
C11 C16 1.376(2)
C11 C12 1.386(3)
C12 C13 1.384(2)
C12 H12 0.950
C13 N14 1.330(2)
C13 H13 0.950
N14 C15 1.334(2)
C15 C16 1.375(2)
C15 H15 0.950
C16 H16 0.950

loop_
_geom_hbond_atom_site_label_D
_geom_hbond_atom_site_label_H
_geom_hbond_atom_site_label_A
_geom_hbond_site_symmetry_A
_geom_hbond_distance_DH
_geom_hbond_distance_HA
_geom_hbond_distance_DA
_geom_hbond_angle_DHA
_geom_hbond_publ_flag
C4 H4 CgB 1_456 0.95 3.86 4.766(3) 160 y
C2 H2 CgB 1_455 0.95 2.89 3.640(3) 137 y
C6 H6 CgB 1_556 0.95 3.00 3.752(3) 137 y
C12 H12 CgA 2_567 0.95 2.88 3.572(3) 130 y

loop_
_geom_torsion_atom_site_label_1
_geom_torsion_atom_site_label_2
_geom_torsion_atom_site_label_3
_geom_torsion_atom_site_label_4
_geom_torsion
C6 C1 C2 C3 0.0(3)
C7 C1 C2 C3 179.89(17)
C1 C2 C3 C4 0.3(3)
C2 C3 C4 C5 0.2(3)
C3 C4 C5 C6 -1.0(3)
C4 C5 C6 C1 1.4(3)
C2 C1 C6 C5 -0.9(3)
C7 C1 C6 C5 179.23(19)
C6 C1 C7 O7 8.4(3)
C2 C1 C7 O7 -171.5(2)
C6 C1 C7 C8 -171.7(2)
C2 C1 C7 C8 8.4(3)
O7 C7 C8 O9 1.8(3)
C1 C7 C8 O9 -178.06(16)
C7 C8 O9 C10 -80.8(2)
C8 O9 C10 O10 1.7(3)
C8 O9 C10 C11 -176.62(16)
O10 C10 C11 C16 5.1(3)
O9 C10 C11 C16 -176.53(18)
O10 C10 C11 C12 -173.9(2)
O9 C10 C11 C12 4.4(3)
C16 C11 C12 C13 -0.5(3)
C10 C11 C12 C13 178.58(17)
C11 C12 C13 N14 0.9(3)
C12 C13 N14 C15 -0.5(3)
C13 N14 C15 C16 -0.3(3)
N14 C15 C16 C11 0.6(3)
C12 C11 C16 C15 -0.2(3)
C10 C11 C16 C15 -179.31(19)

loop_
_cod_related_entry_id
_cod_related_entry_database
_cod_related_entry_code
1 ChemSpider 1752763
